data_7057005
loop_
_publ_author_name
'Moreno-Alc\'antar, Guillermo'
'Romo-Islas, Guillermo'
'Flores-\'Alamo, Marcos'
'Torrens, Hugo'

_publ_section_title
;
 Aurophilicity vs. thiophilicity: directing the crystalline supramolecular
 arrangement in luminescent gold compounds
;
_journal_issue 10
_journal_name_full 'New Journal of Chemistry'
_journal_page_first 7845
_journal_paper_doi 10.1039/C7NJ04354F
_journal_volume 42
_journal_year 2018
_chemical_formula_moiety 'C38 H30 Au2 F4 P2 S2'
_chemical_formula_sum 'C38 H30 Au2 F4 P2 S2'
_chemical_formula_weight 1082.61
_space_group_IT_number 2
_space_group_name_Hall '-P 1'
_space_group_name_H-M_alt 'P -1'
_symmetry_cell_setting triclinic
_symmetry_Int_Tables_number 2
_symmetry_space_group_name_Hall '-P 1'
_symmetry_space_group_name_H-M 'P -1'
_atom_sites_solution_hydrogens geom
_audit_conform_dict_location ftp://ftp.iucr.org/pub/cif_core.dic
_audit_conform_dict_name cif_core.dic
_audit_conform_dict_version 2.4.3
_audit_creation_date 2017-08-31T17:51:10-00:00
_audit_creation_method 'WinGX routine CIF_UPDATE'
_audit_update_record
;
2017-11-07 deposited with the CCDC.
2018-02-12 downloaded from the CCDC.
;
_cell_angle_alpha 76.038(4)
_cell_angle_beta 67.746(5)
_cell_angle_gamma 75.977(4)
_cell_formula_units_Z 1
_cell_length_a 8.9850(5)
_cell_length_b 10.8789(5)
_cell_length_c 11.1836(6)
_cell_measurement_reflns_used 5393
_cell_measurement_temperature 130(2)
_cell_measurement_theta_max 29.4609
_cell_measurement_theta_min 3.4123
_cell_volume 967.88(9)
_computing_cell_refinement
;
        CrysAlisPro, Agilent Technologies,
        Version 1.171.36.32 (release 02-08-2013 CrysAlis171 .NET)
        (compiled Aug  2 2013,16:46:58)
;
_computing_data_collection
;
        CrysAlisPro, Agilent Technologies,
        Version 1.171.36.32 (release 02-08-2013 CrysAlis171 .NET)
        (compiled Aug  2 2013,16:46:58)
;
_computing_data_reduction
;
        CrysAlisPro, Agilent Technologies,
        Version 1.171.36.32 (release 02-08-2013 CrysAlis171 .NET)
        (compiled Aug  2 2013,16:46:58)
;
_computing_molecular_graphics
;
          'Ortep-3 for Windows (Farrugia, 1997)'
      L. J. Farrugia, J. Appl. Crystallogr., 1997, 30, 565.
;
_computing_publication_material
;    
        'WinGX publication routines (Farrugia, 1999)'                 
    L. J. Farrugia, J. Appl. Crystallogr., 1999, 32, 837-838.
;
_computing_structure_refinement
;
      'SHELXS-2014 (Sheldrick, 2015)'
      Sheldrick, G. M. (2015). Acta Cryst. C71, 3--8.
;
_computing_structure_solution
;
      'SHELXS-2014 (Sheldrick, 2015)'
      Sheldrick, G. M. (2015). Acta Cryst. A71, 3--8.
;
_diffrn_ambient_temperature 130(2)
_diffrn_detector_area_resol_mean 10.4685
_diffrn_measured_fraction_theta_full 0.998
_diffrn_measured_fraction_theta_max 0.855
_diffrn_measurement_device_type 'Xcalibur, Atlas, Gemini'
_diffrn_measurement_method '\w scans'
_diffrn_orient_matrix_UB_11 0.0453987
_diffrn_orient_matrix_UB_12 -0.0025903
_diffrn_orient_matrix_UB_13 0.0406904
_diffrn_orient_matrix_UB_21 0.072899
_diffrn_orient_matrix_UB_22 -0.0021164
_diffrn_orient_matrix_UB_23 -0.055101
_diffrn_orient_matrix_UB_31 -0.0105648
_diffrn_orient_matrix_UB_32 0.0680715
_diffrn_orient_matrix_UB_33 -0.0117507
_diffrn_radiation_monochromator graphite
_diffrn_radiation_type MoK\a
_diffrn_radiation_wavelength 0.71073
_diffrn_reflns_av_R_equivalents 0.0326
_diffrn_reflns_av_unetI/netI 0.0515
_diffrn_reflns_Laue_measured_fraction_full 0.998
_diffrn_reflns_Laue_measured_fraction_max 0.855
_diffrn_reflns_limit_h_max 11
_diffrn_reflns_limit_h_min -11
_diffrn_reflns_limit_k_max 14
_diffrn_reflns_limit_k_min -15
_diffrn_reflns_limit_l_max 15
_diffrn_reflns_limit_l_min -15
_diffrn_reflns_number 10742
_diffrn_reflns_point_group_measured_fraction_full 0.998
_diffrn_reflns_point_group_measured_fraction_max 0.855
_diffrn_reflns_theta_full 25.242
_diffrn_reflns_theta_max 29.461
_diffrn_reflns_theta_min 3.412
_exptl_absorpt_coefficient_mu 7.805
_exptl_absorpt_correction_T_max 0.406
_exptl_absorpt_correction_T_min 0.102
_exptl_absorpt_correction_type analytical
_exptl_absorpt_process_details
;
        CrysAlisPro, Agilent Technologies,
        Version 1.171.36.32 (release 02-08-2013 CrysAlis171 .NET)
        (compiled Aug  2 2013,16:46:58)
Analytical numeric absorption correction using a multifaceted crystal
                        model based on expressions derived by R.C. Clark & J.S.
        (Clark, R. C. & Reid, J. S. (1995). Acta Cryst. A51, 887-897)
;
_exptl_crystal_colour colourless
_exptl_crystal_density_diffrn 1.857
_exptl_crystal_description plate
_exptl_crystal_F_000 514
_exptl_crystal_size_max 0.51
_exptl_crystal_size_mid 0.24
_exptl_crystal_size_min 0.12
_refine_diff_density_max 0.738
_refine_diff_density_min -1.652
_refine_diff_density_rms 0.145
_refine_ls_extinction_method none
_refine_ls_goodness_of_fit_ref 1.045
_refine_ls_hydrogen_treatment constr
_refine_ls_matrix_type full
_refine_ls_number_parameters 217
_refine_ls_number_reflns 4596
_refine_ls_number_restraints 0
_refine_ls_restrained_S_all 1.045
_refine_ls_R_factor_all 0.0288
_refine_ls_R_factor_gt 0.0247
_refine_ls_shift/su_max 0.001
_refine_ls_shift/su_mean 0
_refine_ls_structure_factor_coef Fsqd
_refine_ls_weighting_details 'w=1/[\s^2^(Fo^2^)+(0.0169P)^2^] where P=(Fo^2^+2Fc^2^)/3'
_refine_ls_weighting_scheme calc
_refine_ls_wR_factor_gt 0.0486
_refine_ls_wR_factor_ref 0.0507
_reflns_Friedel_coverage 0
_reflns_number_gt 4214
_reflns_number_total 4596
_reflns_threshold_expression 'I > 2\s(I)'
_cod_data_source_file c7nj04354f2.cif
_cod_data_source_block 3-gmeauf2a-sq
_cod_depositor_comments 'Adding full bibliography for 7057004--7057010.cif.'
_cod_original_cell_volume 967.88(10)
_cod_database_code 7057005
_shelx_estimated_absorpt_t_min 0.109
_shelx_estimated_absorpt_t_max 0.454

loop_
_symmetry_equiv_pos_as_xyz
'x, y, z'
'-x, -y, -z'

loop_
_atom_site_label
_atom_site_type_symbol
_atom_site_fract_x
_atom_site_fract_y
_atom_site_fract_z
_atom_site_U_iso_or_equiv
_atom_site_adp_type
_atom_site_occupancy
_atom_site_site_symmetry_order
_atom_site_calc_flag
_atom_site_refinement_flags_posn
_atom_site_refinement_flags_adp
C1 C 1.1033(4) 0.2869(3) -0.0094(3) 0.0236(8) Uani 1 1 d . .
C2 C 1.1882(5) 0.2776(4) 0.0749(4) 0.0320(9) Uani 1 1 d . .
H2 H 1.182244 0.208258 0.146034 0.038 Uiso 1 1 calc R U
C3 C 1.2797(5) 0.3689(4) 0.0546(4) 0.0349(10) Uani 1 1 d . .
C4 C 1.2911(5) 0.4741(4) -0.0457(4) 0.0369(10) Uani 1 1 d . .
H4 H 1.352776 0.538356 -0.057308 0.044 Uiso 1 1 calc R U
C5 C 1.2073(5) 0.4785(4) -0.1263(4) 0.0339(10) Uani 1 1 d . .
C6 C 1.1135(5) 0.3903(3) -0.1119(3) 0.0295(9) Uani 1 1 d . .
H6 H 1.056535 0.39945 -0.170748 0.035 Uiso 1 1 calc R U
C7 C 0.9189(4) -0.0238(3) 0.5225(3) 0.0170(7) Uani 1 1 d . .
H7A H 0.827871 0.049152 0.542053 0.02 Uiso 1 1 calc R U
H7B H 0.907536 -0.087868 0.603671 0.02 Uiso 1 1 calc R U
C8 C 0.7110(4) -0.1464(3) 0.4584(3) 0.0189(7) Uani 1 1 d . .
C9 C 0.6094(4) -0.1484(3) 0.5875(3) 0.0254(8) Uani 1 1 d . .
H9 H 0.640688 -0.120409 0.647318 0.03 Uiso 1 1 calc R U
C10 C 0.4607(4) -0.1916(4) 0.6295(4) 0.0313(10) Uani 1 1 d . .
H10 H 0.390713 -0.193107 0.718149 0.038 Uiso 1 1 calc R U
C11 C 0.4156(5) -0.2318(4) 0.5430(4) 0.0358(10) Uani 1 1 d . .
H11 H 0.314408 -0.261355 0.572055 0.043 Uiso 1 1 calc R U
C12 C 0.5152(5) -0.2296(4) 0.4151(4) 0.0374(10) Uani 1 1 d . .
H12 H 0.483021 -0.258182 0.35608 0.045 Uiso 1 1 calc R U
C13 C 0.6638(4) -0.1858(4) 0.3707(4) 0.0277(8) Uani 1 1 d . .
H13 H 0.731927 -0.182877 0.28154 0.033 Uiso 1 1 calc R U
C14 C 1.0546(4) -0.2451(3) 0.3950(3) 0.0196(7) Uani 1 1 d . .
C15 C 1.1694(4) -0.2734(4) 0.2764(4) 0.0290(9) Uani 1 1 d . .
H15 H 1.172045 -0.214969 0.197597 0.035 Uiso 1 1 calc R U
C16 C 1.2811(5) -0.3878(4) 0.2734(4) 0.0410(11) Uani 1 1 d . .
H16 H 1.360198 -0.407296 0.192398 0.049 Uiso 1 1 calc R U
C17 C 1.2765(5) -0.4719(4) 0.3870(5) 0.0430(11) Uani 1 1 d . .
H17 H 1.352757 -0.549626 0.384759 0.052 Uiso 1 1 calc R U
C18 C 1.1625(6) -0.4444(4) 0.5039(4) 0.0416(11) Uani 1 1 d . .
H18 H 1.159291 -0.50368 0.582281 0.05 Uiso 1 1 calc R U
C19 C 1.0520(5) -0.3308(3) 0.5083(4) 0.0299(9) Uani 1 1 d . .
H19 H 0.973994 -0.311784 0.589862 0.036 Uiso 1 1 calc R U
Au1 Au 0.95464(2) 0.03556(2) 0.19994(2) 0.01866(5) Uani 1 1 d . .
F1 F 1.3636(3) 0.3573(3) 0.1359(3) 0.0593(8) Uani 1 1 d . .
F2 F 1.2138(4) 0.5801(2) -0.2260(2) 0.0574(8) Uani 1 1 d . .
P1 P 0.90880(10) -0.09639(8) 0.39542(8) 0.01550(18) Uani 1 1 d . .
S1 S 0.98470(13) 0.17366(9) 0.00361(9) 0.0310(2) Uani 1 1 d . .

loop_
_atom_site_aniso_label
_atom_site_aniso_U_11
_atom_site_aniso_U_22
_atom_site_aniso_U_33
_atom_site_aniso_U_23
_atom_site_aniso_U_13
_atom_site_aniso_U_12
C1 0.030(2) 0.0212(18) 0.0199(17) -0.0043(15) -0.0054(15) -0.0081(15)
C2 0.039(2) 0.027(2) 0.031(2) 0.0000(17) -0.0142(18) -0.0091(17)
C3 0.032(2) 0.031(2) 0.049(3) -0.013(2) -0.0173(19) -0.0068(17)
C4 0.027(2) 0.035(2) 0.047(2) -0.015(2) -0.0007(18) -0.0158(17)
C5 0.042(2) 0.026(2) 0.0226(19) -0.0011(17) 0.0045(17) -0.0137(17)
C6 0.040(2) 0.026(2) 0.0207(18) -0.0009(16) -0.0072(16) -0.0123(17)
C7 0.0176(17) 0.0175(16) 0.0156(15) -0.0031(13) -0.0054(12) -0.0022(13)
C8 0.0168(16) 0.0152(16) 0.0248(17) 0.0005(14) -0.0087(14) -0.0040(13)
C9 0.0234(19) 0.0236(18) 0.0299(19) -0.0042(16) -0.0094(15) -0.0049(14)
C10 0.0165(18) 0.026(2) 0.040(2) 0.0014(17) -0.0008(16) -0.0051(15)
C11 0.024(2) 0.027(2) 0.055(3) 0.013(2) -0.0190(19) -0.0130(16)
C12 0.043(2) 0.034(2) 0.048(3) 0.002(2) -0.029(2) -0.0190(19)
C13 0.029(2) 0.028(2) 0.033(2) -0.0016(17) -0.0169(16) -0.0103(16)
C14 0.0187(17) 0.0183(17) 0.0279(18) -0.0083(14) -0.0118(14) -0.0035(13)
C15 0.030(2) 0.030(2) 0.0259(19) -0.0085(16) -0.0108(16) 0.0024(16)
C16 0.032(2) 0.038(2) 0.050(3) -0.020(2) -0.0120(19) 0.0065(18)
C17 0.043(3) 0.029(2) 0.070(3) -0.018(2) -0.035(2) 0.0066(19)
C18 0.063(3) 0.020(2) 0.049(3) -0.0018(19) -0.035(2) 0.0002(19)
C19 0.042(2) 0.0214(19) 0.0264(19) 0.0010(16) -0.0147(17) -0.0055(16)
Au1 0.02177(8) 0.01848(8) 0.01702(7) -0.00052(5) -0.00767(5) -0.00636(5)
F1 0.0710(19) 0.0472(16) 0.090(2) -0.0052(15) -0.0578(17) -0.0202(13)
F2 0.089(2) 0.0413(15) 0.0365(14) 0.0108(12) -0.0095(14) -0.0381(14)
P1 0.0158(4) 0.0159(4) 0.0169(4) -0.0037(3) -0.0058(3) -0.0049(3)
S1 0.0497(6) 0.0277(5) 0.0237(5) 0.0049(4) -0.0187(4) -0.0203(4)

loop_
_atom_type_symbol
_atom_type_description
_atom_type_scat_dispersion_real
_atom_type_scat_dispersion_imag
_atom_type_scat_source
C C 0.0033 0.0016 'International Tables Vol C Tables 4.2.6.8 and 6.1.1.4'
H H 0 0 'International Tables Vol C Tables 4.2.6.8 and 6.1.1.4'
Au Au -2.0133 8.8022 'International Tables Vol C Tables 4.2.6.8 and 6.1.1.4'
F F 0.0171 0.0103 'International Tables Vol C Tables 4.2.6.8 and 6.1.1.4'
P P 0.1023 0.0942 'International Tables Vol C Tables 4.2.6.8 and 6.1.1.4'
S S 0.1246 0.1234 'International Tables Vol C Tables 4.2.6.8 and 6.1.1.4'

loop_
_exptl_crystal_face_index_h
_exptl_crystal_face_index_k
_exptl_crystal_face_index_l
_exptl_crystal_face_perp_dist
9 8 14 0.0594
-8 -8 6 0.1607
8 -4 -6 0.1932
8 8 -6 0.1607
-8 4 6 0.1932
2 -13 4 0.2107
-2 13 -4 0.2107
-9 -8 -14 0.0594

loop_
_geom_angle_atom_site_label_1
_geom_angle_atom_site_label_2
_geom_angle_atom_site_label_3
_geom_angle
_geom_angle_site_symmetry_1
C6 C1 C2 118.8(4) .
C6 C1 S1 117.2(3) .
C2 C1 S1 124.0(3) .
C3 C2 C1 119.5(4) .
C3 C2 H2 120.3 .
C1 C2 H2 120.3 .
F1 C3 C2 118.8(4) .
F1 C3 C4 118.0(4) .
C2 C3 C4 123.3(4) .
C5 C4 C3 115.1(4) .
C5 C4 H4 122.4 .
C3 C4 H4 122.4 .
C4 C5 F2 117.5(4) .
C4 C5 C6 124.7(4) .
F2 C5 C6 117.7(4) .
C5 C6 C1 118.6(4) .
C5 C6 H6 120.7 .
C1 C6 H6 120.7 .
C7 C7 P1 110.3(3) 2_756
C7 C7 H7A 109.6 2_756
P1 C7 H7A 109.6 .
C7 C7 H7B 109.6 2_756
P1 C7 H7B 109.6 .
H7A C7 H7B 108.1 .
C9 C8 C13 119.9(3) .
C9 C8 P1 123.2(3) .
C13 C8 P1 116.9(3) .
C8 C9 C10 119.9(4) .
C8 C9 H9 120.1 .
C10 C9 H9 120.1 .
C11 C10 C9 120.0(4) .
C11 C10 H10 120 .
C9 C10 H10 120 .
C12 C11 C10 120.5(4) .
C12 C11 H11 119.8 .
C10 C11 H11 119.8 .
C11 C12 C13 120.4(4) .
C11 C12 H12 119.8 .
C13 C12 H12 119.8 .
C8 C13 C12 119.3(4) .
C8 C13 H13 120.3 .
C12 C13 H13 120.3 .
C19 C14 C15 119.5(3) .
C19 C14 P1 121.8(3) .
C15 C14 P1 118.7(3) .
C14 C15 C16 119.8(3) .
C14 C15 H15 120.1 .
C16 C15 H15 120.1 .
C17 C16 C15 120.0(4) .
C17 C16 H16 120 .
C15 C16 H16 120 .
C16 C17 C18 120.3(4) .
C16 C17 H17 119.9 .
C18 C17 H17 119.9 .
C17 C18 C19 120.3(4) .
C17 C18 H18 119.9 .
C19 C18 H18 119.9 .
C14 C19 C18 120.2(4) .
C14 C19 H19 119.9 .
C18 C19 H19 119.9 .
P1 Au1 S1 176.56(3) .
C8 P1 C14 104.93(15) .
C8 P1 C7 106.28(15) .
C14 P1 C7 103.99(16) .
C8 P1 Au1 113.20(11) .
C14 P1 Au1 114.64(11) .
C7 P1 Au1 112.90(11) .
C1 S1 Au1 109.00(12) .

loop_
_geom_bond_atom_site_label_1
_geom_bond_atom_site_label_2
_geom_bond_distance
_geom_bond_site_symmetry_2
C1 C6 1.391(5) .
C1 C2 1.394(6) .
C1 S1 1.763(4) .
C2 C3 1.363(6) .
C2 H2 0.95 .
C3 F1 1.353(5) .
C3 C4 1.389(5) .
C4 C5 1.362(6) .
C4 H4 0.95 .
C5 F2 1.363(4) .
C5 C6 1.368(6) .
C6 H6 0.95 .
C7 C7 1.526(6) 2_756
C7 P1 1.824(4) .
C7 H7A 0.99 .
C7 H7B 0.99 .
C8 C9 1.383(5) .
C8 C13 1.389(5) .
C8 P1 1.812(3) .
C9 C10 1.396(5) .
C9 H9 0.95 .
C10 C11 1.371(6) .
C10 H10 0.95 .
C11 C12 1.368(6) .
C11 H11 0.95 .
C12 C13 1.396(5) .
C12 H12 0.95 .
C13 H13 0.95 .
C14 C19 1.375(5) .
C14 C15 1.387(5) .
C14 P1 1.818(3) .
C15 C16 1.395(5) .
C15 H15 0.95 .
C16 C17 1.368(6) .
C16 H16 0.95 .
C17 C18 1.368(6) .
C17 H17 0.95 .
C18 C19 1.384(5) .
C18 H18 0.95 .
C19 H19 0.95 .
Au1 P1 2.2582(8) .
Au1 S1 2.3037(9) .

loop_
_geom_hbond_atom_site_label_D
_geom_hbond_atom_site_label_H
_geom_hbond_atom_site_label_A
_geom_hbond_distance_DH
_geom_hbond_distance_HA
_geom_hbond_distance_DA
_geom_hbond_angle_DHA
_geom_hbond_site_symmetry_A
C15 H15 S1 0.95 2.98 3.718(4) 135.9 2_755

loop_
_geom_torsion_atom_site_label_1
_geom_torsion_atom_site_label_2
_geom_torsion_atom_site_label_3
_geom_torsion_atom_site_label_4
_geom_torsion
_geom_torsion_site_symmetry_1
C6 C1 C2 C3 -0.5(5) .
S1 C1 C2 C3 178.4(3) .
C1 C2 C3 F1 -178.9(3) .
C1 C2 C3 C4 1.4(6) .
F1 C3 C4 C5 178.4(3) .
C2 C3 C4 C5 -1.9(6) .
C3 C4 C5 F2 179.8(3) .
C3 C4 C5 C6 1.7(6) .
C4 C5 C6 C1 -1.0(6) .
F2 C5 C6 C1 -179.0(3) .
C2 C1 C6 C5 0.3(5) .
S1 C1 C6 C5 -178.7(3) .
C13 C8 C9 C10 0.8(5) .
P1 C8 C9 C10 -178.2(3) .
C8 C9 C10 C11 -0.1(5) .
C9 C10 C11 C12 -0.2(6) .
C10 C11 C12 C13 -0.4(6) .
C9 C8 C13 C12 -1.4(5) .
P1 C8 C13 C12 177.7(3) .
C11 C12 C13 C8 1.1(6) .
C19 C14 C15 C16 -0.2(6) .
P1 C14 C15 C16 -179.1(4) .
C14 C15 C16 C17 0.3(7) .
C15 C16 C17 C18 0.2(7) .
C16 C17 C18 C19 -0.7(7) .
C15 C14 C19 C18 -0.3(6) .
P1 C14 C19 C18 178.5(4) .
C17 C18 C19 C14 0.8(7) .
C9 C8 P1 C14 98.7(3) .
C13 C8 P1 C14 -80.3(3) .
C9 C8 P1 C7 -11.1(3) .
C13 C8 P1 C7 169.9(3) .
C9 C8 P1 Au1 -135.6(2) .
C13 C8 P1 Au1 45.4(3) .
C19 C14 P1 C8 -60.8(4) .
C15 C14 P1 C8 118.1(3) .
C19 C14 P1 C7 50.7(3) .
C15 C14 P1 C7 -130.5(3) .
C19 C14 P1 Au1 174.4(3) .
C15 C14 P1 Au1 -6.7(3) .
C7 C7 P1 C8 -179.1(3) 2_756
C7 C7 P1 C14 70.5(3) 2_756
C7 C7 P1 Au1 -54.4(3) 2_756
C6 C1 S1 Au1 -170.3(2) .
C2 C1 S1 Au1 10.7(3) .
